data_4502607
loop_
_publ_author_name
'Marino, Nadia'
'Armentano, Donatella'
'Mastropietro, Teresa F.'
'Julve, Miguel'
'Lloret, Francesc'
'De Munno, Giovanni'

_publ_section_title
;
 A Copper(II)-Cytidine Complex as a Building Unit for the Construction of
 an Unusual Three-Dimensional Coordination Polymer
;
_journal_issue 4
_journal_name_full 'Crystal Growth &amp; Design'
_journal_page_first 1757
_journal_paper_doi 10.1021/cg9014465
_journal_volume 10
_journal_year 2010
_chemical_formula_sum 'C9 H14.5 Cl1.5 Cu1.75 N3 O12.75'
_chemical_formula_weight 533.11
_chemical_name_systematic
; 
 ? 
;
_space_group_IT_number 22
_symmetry_cell_setting orthorhombic
_symmetry_space_group_name_Hall 'F 2 2'
_symmetry_space_group_name_H-M 'F 2 2 2'
_atom_sites_solution_hydrogens geom
_atom_sites_solution_primary direct
_atom_sites_solution_secondary difmap
_audit_creation_method SHELXL-97
_cell_angle_alpha 90.00
_cell_angle_beta 90.00
_cell_angle_gamma 90.00
_cell_formula_units_Z 16
_cell_length_a 11.0389(13)
_cell_length_b 22.784(3)
_cell_length_c 31.280(4)
_cell_measurement_temperature 293(2)
_cell_volume 7867.2(17)
_computing_cell_refinement 'Bruker SAINT'
_computing_data_collection 'Bruker SAINT'
_computing_data_reduction 'Bruker SAINT'
_computing_molecular_graphics DIAMOND
_computing_publication_material 'Bruker SHELXTL'
_computing_structure_refinement 'SHELXL-97 (Sheldrick, 1997)'
_computing_structure_solution 'SHELXS-97 (Sheldrick, 1990)'
_diffrn_ambient_temperature 293(2)
_diffrn_measured_fraction_theta_full 0.978
_diffrn_measured_fraction_theta_max 0.978
_diffrn_measurement_device_type 'CCD area detector'
_diffrn_measurement_method 'phi and omega scans'
_diffrn_radiation_monochromator graphite
_diffrn_radiation_source 'fine-focus sealed tube'
_diffrn_radiation_type MoK\a
_diffrn_radiation_wavelength 0.71073
_diffrn_reflns_av_R_equivalents 0.0333
_diffrn_reflns_av_sigmaI/netI 0.0248
_diffrn_reflns_limit_h_max 13
_diffrn_reflns_limit_h_min -13
_diffrn_reflns_limit_k_max 28
_diffrn_reflns_limit_k_min -28
_diffrn_reflns_limit_l_max 39
_diffrn_reflns_limit_l_min -38
_diffrn_reflns_number 36496
_diffrn_reflns_theta_full 26.83
_diffrn_reflns_theta_max 26.83
_diffrn_reflns_theta_min 1.79
_exptl_absorpt_coefficient_mu 2.170
_exptl_absorpt_correction_T_max 0.856
_exptl_absorpt_correction_T_min 0.786
_exptl_absorpt_correction_type multi-scan
_exptl_absorpt_process_details sadabs
_exptl_crystal_colour BLU
_exptl_crystal_density_diffrn 1.800
_exptl_crystal_density_method 'not measured'
_exptl_crystal_description ROMBIC
_exptl_crystal_F_000 4284
_exptl_crystal_size_max 0.16
_exptl_crystal_size_mid 0.12
_exptl_crystal_size_min 0.08
_refine_diff_density_max 1.135
_refine_diff_density_min -1.087
_refine_diff_density_rms 0.190
_refine_ls_abs_structure_details 'Flack H D (1983), Acta Cryst. A39, 876-881'
_refine_ls_abs_structure_Flack 0.02(3)
_refine_ls_extinction_coef 0.00084(16)
_refine_ls_extinction_expression Fc^*^=kFc[1+0.001xFc^2^\l^3^/sin(2\q)]^-1/4^
_refine_ls_extinction_method SHELXL
_refine_ls_goodness_of_fit_ref 1.056
_refine_ls_hydrogen_treatment mixed
_refine_ls_matrix_type full
_refine_ls_number_parameters 247
_refine_ls_number_reflns 4110
_refine_ls_number_restraints 2
_refine_ls_restrained_S_all 1.056
_refine_ls_R_factor_all 0.0740
_refine_ls_R_factor_gt 0.0637
_refine_ls_shift/su_max 0.000
_refine_ls_shift/su_mean 0.000
_refine_ls_structure_factor_coef Fsqd
_refine_ls_weighting_details 'calc w=1/[\s^2^(Fo^2^)+(0.1732P)^2^+13.2624P] where P=(Fo^2^+2Fc^2^)/3'
_refine_ls_weighting_scheme calc
_refine_ls_wR_factor_gt 0.2075
_refine_ls_wR_factor_ref 0.2190
_reflns_number_gt 3466
_reflns_number_total 4110
_reflns_threshold_expression >2sigma(I)
_cod_data_source_file cg9014465_si_001.cif
_cod_data_source_block 1
_cod_depositor_comments
;
The following automatic conversions were performed:

'_symmetry_cell_setting' value 'ORTHORHOMBIC' changed to
'orthorhombic' according to
/home/saulius/struct/CIF-dictionaries/cif_core.dic dictionary named
'cif_core.dic' version 2.4.2 from 2011-04-26.

Automatic conversion script
Id: cif_fix_values 1715 2011-07-08 13:25:40Z adriana 
;
_cod_original_cell_volume 7867.2(18)
_cod_original_sg_symbol_H-M F222
_cod_original_formula_sum 'C9 H14.50 Cl1.50 Cu1.75 N3 O12.75'
_cod_database_code 4502607

loop_
_symmetry_equiv_pos_as_xyz
'x, y, z'
'-x, -y, z'
'-x, y, -z'
'x, -y, -z'
'x, y+1/2, z+1/2'
'-x, -y+1/2, z+1/2'
'-x, y+1/2, -z+1/2'
'x, -y+1/2, -z+1/2'
'x+1/2, y, z+1/2'
'-x+1/2, -y, z+1/2'
'-x+1/2, y, -z+1/2'
'x+1/2, -y, -z+1/2'
'x+1/2, y+1/2, z'
'-x+1/2, -y+1/2, z'
'-x+1/2, y+1/2, -z'
'x+1/2, -y+1/2, -z'

loop_
_atom_site_label
_atom_site_type_symbol
_atom_site_fract_x
_atom_site_fract_y
_atom_site_fract_z
_atom_site_U_iso_or_equiv
_atom_site_adp_type
_atom_site_occupancy
_atom_site_symmetry_multiplicity
_atom_site_calc_flag
_atom_site_refinement_flags
Cu1 Cu 0.0000 0.07234(4) 0.0000 0.0411(3) Uani 1 2 d S
Cu2 Cu 0.0000 0.0000 0.09691(3) 0.0418(3) Uani 1 2 d S
Cu3 Cu 0.0000 0.0000 0.18983(3) 0.0552(4) Uani 1 2 d S
Cu4 Cu -0.2500 0.2500 0.2500 0.0333(4) Uani 1 4 d S
O1W O 0.1380(7) 0.0000 0.0000 0.0580(17) Uani 1 2 d SD
H1W H 0.1944(17) -0.014(4) 0.0214(14) 0.080 Uiso 1 1 d D
O2W O -0.0055(14) 0.0598(3) 0.23454(18) 0.125(4) Uani 1 1 d .
O1' O 0.1688(5) 0.1666(3) 0.12034(18) 0.0578(14) Uani 1 1 d .
O2' O 0.0205(6) 0.0540(2) 0.14219(14) 0.0514(13) Uani 1 1 d .
O3' O -0.0176(6) 0.06733(18) 0.06038(14) 0.0460(12) Uani 1 1 d .
O5' O 0.1442(8) 0.1365(3) 0.0067(2) 0.0784(19) Uani 1 1 d .
C1' C 0.0769(7) 0.1551(3) 0.1509(2) 0.0482(16) Uani 1 1 d .
H1'A H 0.1132 0.1381 0.1767 0.058 Uiso 1 1 calc R
C2' C -0.0112(8) 0.1116(3) 0.13147(19) 0.0424(14) Uani 1 1 d .
H2'A H -0.0950 0.1205 0.1395 0.051 Uiso 1 1 calc R
C3' C 0.0092(8) 0.1192(3) 0.08386(18) 0.0404(13) Uani 1 1 d .
H3'A H -0.0391 0.1521 0.0731 0.049 Uiso 1 1 calc R
C4' C 0.1455(7) 0.1345(3) 0.0822(2) 0.0481(16) Uani 1 1 d .
H4'A H 0.1935 0.0983 0.0821 0.058 Uiso 1 1 calc R
C5' C 0.1773(10) 0.1708(5) 0.0440(3) 0.072(3) Uani 1 1 d .
H5'A H 0.1331 0.2075 0.0444 0.087 Uiso 1 1 calc R
H5'B H 0.2634 0.1794 0.0437 0.087 Uiso 1 1 calc R
N1 N 0.0181(6) 0.2129(2) 0.16167(17) 0.0410(13) Uani 1 1 d .
C2 C -0.0663(7) 0.2132(3) 0.19355(19) 0.0389(13) Uani 1 1 d .
O2 O -0.0928(5) 0.16571(19) 0.21269(15) 0.0430(11) Uani 1 1 d .
N3 N -0.1239(5) 0.2629(2) 0.20345(16) 0.0388(12) Uani 1 1 d .
C4 C -0.0956(8) 0.3135(3) 0.1831(2) 0.0454(15) Uani 1 1 d .
N4 N -0.1568(7) 0.3610(2) 0.1925(2) 0.0522(15) Uani 1 1 d .
H4A H -0.2137 0.3596 0.2112 0.063 Uiso 1 1 calc R
H4B H -0.1401 0.3936 0.1799 0.063 Uiso 1 1 calc R
C5 C -0.0028(10) 0.3148(3) 0.1537(2) 0.0541(16) Uani 1 1 d .
H5A H 0.0197 0.3499 0.1407 0.065 Uiso 1 1 calc R
C6 C 0.0564(8) 0.2630(4) 0.1438(2) 0.0562(19) Uani 1 1 d .
H6A H 0.1218 0.2630 0.1250 0.067 Uiso 1 1 calc R
Cl1 Cl 0.2500 0.2500 0.2500 0.0771(14) Uani 1 4 d S
O1P O 0.3599(17) 0.2206(12) 0.2463(7) 0.131(10) Uani 0.50 1 d P
O2P O 0.238(2) 0.2775(12) 0.2123(7) 0.148(11) Uani 0.50 1 d P
Cl2 Cl 0.2237(8) 0.2676(3) -0.07268(18) 0.095(2) Uani 0.50 1 d P
O3P O 0.2246(15) 0.2322(14) -0.1084(4) 0.121(11) Uani 0.50 1 d P
O3P1 O 0.151(3) 0.2491(10) -0.0479(5) 0.181(14) Uani 0.50 1 d P
O4P O 0.208(3) 0.3373(16) -0.0687(12) 0.292(14) Uiso 1 1 d .
Cl3 Cl 0.3182 0.0148 0.1721 0.101 Uiso 0.50 1 d P
O5P O 0.4306 -0.0014 0.1910 0.120 Uiso 0.50 1 d P
O6P O 0.2224 -0.0114 0.1959 0.106 Uiso 0.50 1 d P
O7P O 0.3059 0.0768 0.1738 0.197 Uiso 0.50 1 d P
O8P O 0.3152 -0.0051 0.1292 0.104 Uiso 0.50 1 d P
Cl3A Cl 0.3569 -0.0065 0.0988 0.110 Uiso 0.25 1 d P
O5PA O 0.4030 0.0492 0.1109 0.112 Uiso 0.25 1 d P
O6PA O 0.3392 -0.0087 0.0538 0.087 Uiso 0.25 1 d P
O7PA O 0.4392 -0.0511 0.1115 0.115 Uiso 0.25 1 d P
O8PA O 0.2438 -0.0161 0.1194 0.239 Uiso 0.25 1 d P
O3W O 0.250(3) -0.0128(12) 0.0862(10) 0.078(7) Uiso 0.25 1 d P

loop_
_atom_site_aniso_label
_atom_site_aniso_U_11
_atom_site_aniso_U_22
_atom_site_aniso_U_33
_atom_site_aniso_U_23
_atom_site_aniso_U_13
_atom_site_aniso_U_12
Cu1 0.0703(7) 0.0323(5) 0.0207(5) 0.000 -0.0004(5) 0.000
Cu2 0.0712(7) 0.0336(5) 0.0205(5) 0.000 0.000 -0.0011(6)
Cu3 0.0891(9) 0.0545(7) 0.0219(5) 0.000 0.000 0.0169(8)
Cu4 0.0532(9) 0.0269(6) 0.0198(6) 0.000 0.000 0.000
O1W 0.078(4) 0.065(4) 0.031(3) 0.007(4) 0.000 0.000
O2W 0.276(12) 0.069(4) 0.029(3) -0.004(3) 0.010(6) 0.087(7)
O1' 0.054(3) 0.072(4) 0.047(3) -0.027(3) 0.010(2) -0.009(3)
O2' 0.092(4) 0.040(2) 0.023(2) -0.0056(17) 0.002(2) 0.004(2)
O3' 0.085(4) 0.0287(19) 0.0244(19) -0.0048(16) 0.002(2) -0.003(2)
O5' 0.123(5) 0.071(4) 0.042(4) -0.007(3) 0.026(4) -0.010(4)
C1' 0.054(4) 0.049(4) 0.041(4) -0.019(3) 0.003(3) 0.010(3)
C2' 0.056(4) 0.043(3) 0.028(3) -0.005(2) 0.003(3) -0.007(3)
C3' 0.058(4) 0.033(3) 0.031(3) -0.004(2) -0.001(3) 0.002(3)
C4' 0.055(4) 0.052(4) 0.037(3) -0.015(3) 0.008(3) 0.001(3)
C5' 0.084(6) 0.066(5) 0.066(6) -0.007(5) 0.018(5) -0.014(5)
N1 0.051(4) 0.041(3) 0.031(2) -0.009(2) 0.004(2) 0.005(2)
C2 0.056(4) 0.036(3) 0.025(3) 0.000(2) 0.004(3) 0.001(3)
O2 0.065(3) 0.029(2) 0.035(2) -0.0007(18) 0.004(2) 0.0022(19)
N3 0.060(3) 0.030(3) 0.026(2) -0.0062(19) 0.000(2) 0.000(2)
C4 0.067(4) 0.042(3) 0.028(3) 0.001(3) 0.006(3) -0.001(3)
N4 0.079(4) 0.026(2) 0.051(4) 0.006(2) 0.008(3) 0.005(3)
C5 0.070(4) 0.041(3) 0.051(4) 0.005(3) 0.012(4) -0.004(4)
C6 0.067(5) 0.061(5) 0.040(4) -0.003(3) 0.019(3) 0.000(4)
Cl1 0.059(3) 0.124(4) 0.048(2) 0.000 0.000 0.000
O1P 0.096(11) 0.23(3) 0.064(10) -0.009(18) -0.001(10) 0.057(14)
O2P 0.111(15) 0.22(3) 0.115(13) 0.078(18) -0.014(15) 0.04(2)
Cl2 0.121(7) 0.096(5) 0.068(3) 0.014(2) -0.022(3) -0.044(4)
O3P 0.066(14) 0.24(4) 0.055(7) -0.057(13) -0.009(7) -0.007(12)
O3P1 0.34(3) 0.129(14) 0.070(9) -0.046(11) 0.124(16) -0.15(2)

loop_
_atom_type_symbol
_atom_type_description
_atom_type_scat_dispersion_real
_atom_type_scat_dispersion_imag
_atom_type_scat_source
C C 0.0033 0.0016 'International Tables Vol C Tables 4.2.6.8 and 6.1.1.4'
H H 0.0000 0.0000 'International Tables Vol C Tables 4.2.6.8 and 6.1.1.4'
N N 0.0061 0.0033 'International Tables Vol C Tables 4.2.6.8 and 6.1.1.4'
O O 0.0106 0.0060 'International Tables Vol C Tables 4.2.6.8 and 6.1.1.4'
Cl Cl 0.1484 0.1585 'International Tables Vol C Tables 4.2.6.8 and 6.1.1.4'
Cu Cu 0.3201 1.2651 'International Tables Vol C Tables 4.2.6.8 and 6.1.1.4'

loop_
_geom_angle_atom_site_label_1
_geom_angle_atom_site_label_2
_geom_angle_atom_site_label_3
_geom_angle
_geom_angle_site_symmetry_1
_geom_angle_site_symmetry_3
O3' Cu1 O3' 173.1(2) . 3
O3' Cu1 O5' 91.1(2) . .
O3' Cu1 O5' 93.6(2) 3 .
O3' Cu1 O5' 93.6(2) . 3
O3' Cu1 O5' 91.1(2) 3 3
O5' Cu1 O5' 95.4(4) . 3
O3' Cu1 O1W 83.49(16) . 2
O3' Cu1 O1W 91.44(16) 3 2
O5' Cu1 O1W 172.7(2) . 2
O5' Cu1 O1W 89.8(3) 3 2
O3' Cu1 O1W 91.44(16) . .
O3' Cu1 O1W 83.49(16) 3 .
O5' Cu1 O1W 89.8(3) . .
O5' Cu1 O1W 172.7(2) 3 .
O1W Cu1 O1W 85.5(3) 2 .
O2' Cu2 O2' 82.9(3) . 2
O2' Cu2 O3' 162.3(2) . 2
O2' Cu2 O3' 86.43(19) 2 2
O2' Cu2 O3' 86.43(19) . .
O2' Cu2 O3' 162.3(2) 2 .
O3' Cu2 O3' 107.1(2) 2 .
O2' Cu2 O3W 92.3(6) . .
O2' Cu2 O3W 98.0(6) 2 .
O3' Cu2 O3W 75.3(6) 2 .
O3' Cu2 O3W 96.4(6) . .
O2' Cu2 O8PA 77.44(18) . .
O2' Cu2 O8PA 80.91(19) 2 .
O3' Cu2 O8PA 87.01(19) 2 .
O3' Cu2 O8PA 110.49(19) . .
O3W Cu2 O8PA 21.5(6) . .
O2' Cu2 Cu3 41.47(14) . .
O2' Cu2 Cu3 41.47(14) 2 .
O3' Cu2 Cu3 126.46(12) 2 .
O3' Cu2 Cu3 126.46(12) . .
O3W Cu2 Cu3 96.9(6) . .
O8PA Cu2 Cu3 75.486(18) . .
O2' Cu3 O2' 80.0(3) 2 .
O2' Cu3 O2W 96.3(3) 2 2
O2' Cu3 O2W 170.3(4) . 2
O2' Cu3 O2W 170.3(4) 2 .
O2' Cu3 O2W 96.3(2) . .
O2W Cu3 O2W 88.6(4) 2 .
O2' Cu3 O6P 96.16(18) 2 .
O2' Cu3 O6P 90.56(18) . .
O2W Cu3 O6P 80.9(5) 2 .
O2W Cu3 O6P 92.8(4) . .
O2' Cu3 Cu2 40.02(13) 2 .
O2' Cu3 Cu2 40.02(13) . .
O2W Cu3 Cu2 135.70(18) 2 .
O2W Cu3 Cu2 135.70(18) . .
O6P Cu3 Cu2 94.38(2) . .
N3 Cu4 N3 88.7(3) 14_455 .
N3 Cu4 N3 163.4(3) 14_455 8
N3 Cu4 N3 93.7(3) . 8
N3 Cu4 N3 93.7(3) 14_455 11_455
N3 Cu4 N3 163.4(3) . 11_455
N3 Cu4 N3 88.7(3) 8 11_455
N3 Cu4 O2 91.49(19) 14_455 .
N3 Cu4 O2 52.12(17) . .
N3 Cu4 O2 77.20(18) 8 .
N3 Cu4 O2 144.07(17) 11_455 .
Cu1 O1W Cu1 94.5(3) . 2
Cu1 O1W H1W 132(5) . .
Cu1 O1W H1W 102(4) 2 .
C1' O1' C4' 109.9(6) . .
C2' O2' Cu2 113.7(4) . .
C2' O2' Cu3 138.4(4) . .
Cu2 O2' Cu3 98.5(2) . .
C3' O3' Cu1 116.2(4) . .
C3' O3' Cu2 109.6(4) . .
Cu1 O3' Cu2 128.9(2) . .
C5' O5' Cu1 128.7(5) . .
O1' C1' N1 107.3(6) . .
O1' C1' C2' 108.1(5) . .
N1 C1' C2' 112.6(6) . .
O1' C1' H1'A 109.6 . .
N1 C1' H1'A 109.6 . .
C2' C1' H1'A 109.6 . .
O2' C2' C1' 110.9(6) . .
O2' C2' C3' 107.7(5) . .
C1' C2' C3' 103.0(6) . .
O2' C2' H2'A 111.6 . .
C1' C2' H2'A 111.6 . .
C3' C2' H2'A 111.6 . .
O3' C3' C2' 112.5(5) . .
O3' C3' C4' 111.9(6) . .
C2' C3' C4' 101.7(6) . .
O3' C3' H3'A 110.2 . .
C2' C3' H3'A 110.2 . .
C4' C3' H3'A 110.2 . .
O1' C4' C5' 110.2(7) . .
O1' C4' C3' 105.3(5) . .
C5' C4' C3' 112.4(8) . .
O1' C4' H4'A 109.6 . .
C5' C4' H4'A 109.6 . .
C3' C4' H4'A 109.6 . .
O5' C5' C4' 106.6(7) . .
O5' C5' H5'A 110.4 . .
C4' C5' H5'A 110.4 . .
O5' C5' H5'B 110.4 . .
C4' C5' H5'B 110.4 . .
H5'A C5' H5'B 108.6 . .
C6 N1 C2 121.1(6) . .
C6 N1 C1' 121.0(6) . .
C2 N1 C1' 117.6(6) . .
O2 C2 N3 120.2(6) . .
O2 C2 N1 119.8(6) . .
N3 C2 N1 119.9(6) . .
C2 O2 Cu4 76.0(4) . .
C2 N3 C4 120.2(6) . .
C2 N3 Cu4 111.6(4) . .
C4 N3 Cu4 128.1(5) . .
N4 C4 N3 118.6(6) . .
N4 C4 C5 121.1(7) . .
N3 C4 C5 120.2(7) . .
C4 N4 H4A 120.0 . .
C4 N4 H4B 120.0 . .
H4A N4 H4B 120.0 . .
C4 C5 C6 118.9(7) . .
C4 C5 H5A 120.5 . .
C6 C5 H5A 120.5 . .
N1 C6 C5 118.9(7) . .
N1 C6 H6A 120.6 . .
C5 C6 H6A 120.6 . .
O2P Cl1 O2P 169(2) 11 14
O2P Cl1 O2P 124(3) 11 .
O2P Cl1 O2P 57(2) 14 .
O2P Cl1 O2P 57(2) 11 8
O2P Cl1 O2P 124(3) 14 8
O2P Cl1 O2P 169(2) . 8
O2P Cl1 O1P 103.6(14) 11 11
O2P Cl1 O1P 86.1(17) 14 11
O2P Cl1 O1P 102.4(15) . 11
O2P Cl1 O1P 67.5(14) 8 11
O2P Cl1 O1P 86.1(16) 11 14
O2P Cl1 O1P 103.6(14) 14 14
O2P Cl1 O1P 67.5(14) . 14
O2P Cl1 O1P 102.4(15) 8 14
O1P Cl1 O1P 59(2) 11 14
O2P Cl1 O1P 67.5(14) 11 8
O2P Cl1 O1P 102.4(15) 14 8
O2P Cl1 O1P 86.1(17) . 8
O2P Cl1 O1P 103.6(14) 8 8
O1P Cl1 O1P 170.4(18) 11 8
O1P Cl1 O1P 122(2) 14 8
O2P Cl1 O1P 102.4(15) 11 .
O2P Cl1 O1P 67.5(14) 14 .
O2P Cl1 O1P 103.6(14) . .
O2P Cl1 O1P 86.1(16) 8 .
O1P Cl1 O1P 122(2) 11 .
O1P Cl1 O1P 170.4(18) 14 .
O1P Cl1 O1P 59(2) 8 .
O1P O1P Cl1 60.7(11) 8 .
O1P O1P O2P 95(2) 8 14
Cl1 O1P O2P 54.7(10) . 14
O2P O2P Cl1 61.5(12) 14 .
O2P O2P O1P 100(3) 14 14
Cl1 O2P O1P 57.8(12) . 14
Cl2 Cl2 O3P1 96.2(18) 14 .
Cl2 Cl2 O3P 74.8(15) 14 14
O3P1 Cl2 O3P 152.4(14) . 14
Cl2 Cl2 O3P 61.4(12) 14 .
O3P1 Cl2 O3P 109.0(12) . .
O3P Cl2 O3P 44(2) 14 .
Cl2 Cl2 O4P 150.1(16) 14 .
O3P1 Cl2 O4P 103.1(19) . .
O3P Cl2 O4P 97(2) 14 .
O3P Cl2 O4P 130.1(18) . .
Cl2 Cl2 O3P1 46.7(11) 14 14
O3P1 Cl2 O3P1 100(3) . 14
O3P Cl2 O3P1 92.3(14) 14 14
O3P Cl2 O3P1 104.1(15) . 14
O4P Cl2 O3P1 106.6(14) . 14
O3P O3P Cl2 74.8(10) 14 14
O3P O3P Cl2 61.5(18) 14 .
Cl2 O3P Cl2 43.8(8) 14 .
Cl2 O3P1 Cl2 37.1(10) . 14
O8P Cl3 O7P 110.6 . .
O8P Cl3 O5P 109.3 . .
O7P Cl3 O5P 109.0 . .
O8P Cl3 O6P 110.1 . .
O7P Cl3 O6P 109.1 . .
O5P Cl3 O6P 108.7 . .
O8P Cl3 O8PA 23.7 . .
O7P Cl3 O8PA 110.3 . .
O5P Cl3 O8PA 128.1 . .
O6P Cl3 O8PA 88.7 . .
O8P Cl3 Cl3A 13.4 . .
O7P Cl3 Cl3A 104.9 . .
O5P Cl3 Cl3A 101.0 . .
O6P Cl3 Cl3A 123.4 . .
O8PA Cl3 Cl3A 36.6 . .
Cl3 O5P O5P 149.3 . 2_655
Cl3 O6P Cu3 130.686(18) . .
O8PA O8P Cl3A 93.9 . .
O8PA O8P Cl3 116.1 . .
Cl3A O8P Cl3 148.4 . .
O8PA O8P O3W 40.9(11) . .
Cl3A O8P O3W 54.1(11) . .
Cl3 O8P O3W 151.3(11) . .
O8PA O8P O5PA 127.7 . .
Cl3A O8P O5PA 57.6 . .
Cl3 O8P O5PA 94.2 . .
O3W O8P O5PA 93.4(11) . .
O8PA O8P O7PA 113.9 . .
Cl3A O8P O7PA 51.6 . .
Cl3 O8P O7PA 117.1 . .
O3W O8P O7PA 91.3(11) . .
O5PA O8P O7PA 83.5 . .
O8P Cl3A O3W 82.8(14) . .
O8P Cl3A O6PA 146.2 . .
O3W Cl3A O6PA 63.6(14) . .
O8P Cl3A O7PA 92.7 . .
O3W Cl3A O7PA 127.5(13) . .
O6PA Cl3A O7PA 110.0 . .
O8P Cl3A O5PA 83.5 . .
O3W Cl3A O5PA 121.6(13) . .
O6PA Cl3A O5PA 110.3 . .
O7PA Cl3A O5PA 109.6 . .
O8P Cl3A O8PA 38.2 . .
O3W Cl3A O8PA 45.3(14) . .
O6PA Cl3A O8PA 108.8 . .
O7PA Cl3A O8PA 108.9 . .
O5PA Cl3A O8PA 109.2 . .
O8P Cl3A Cl3 18.1 . .
O3W Cl3A Cl3 99.0(14) . .
O6PA Cl3A Cl3 159.2 . .
O7PA Cl3A Cl3 89.4 . .
O5PA Cl3A Cl3 67.9 . .
O8PA Cl3A Cl3 55.8 . .
Cl3A O5PA O8P 38.9 . .
Cl3A O5PA O7PA 112.5 . 2_655
O8P O5PA O7PA 126.4 . 2_655
O3W O6PA Cl3A 52.5(12) . .
Cl3A O7PA O5PA 128.2 . 2_655
Cl3A O7PA O8P 35.7 . .
O5PA O7PA O8P 138.1 2_655 .
O8P O8PA O3W 105.5(17) . .
O8P O8PA Cl3A 47.8 . .
O3W O8PA Cl3A 58.8(17) . .
O8P O8PA Cl3 40.2 . .
O3W O8PA Cl3 141.3(16) . .
Cl3A O8PA Cl3 87.6 . .
O8P O8PA Cu2 155.071(7) . .
O3W O8PA Cu2 78.6(17) . .
Cl3A O8PA Cu2 135.091(17) . .
Cl3 O8PA Cu2 124.230(15) . .
O8PA O3W Cl3A 75.9(19) . .
O8PA O3W O6PA 140(3) . .
Cl3A O3W O6PA 63.9(14) . .
O8PA O3W O8P 33.6(10) . .
Cl3A O3W O8P 43.1(9) . .
O6PA O3W O8P 106.9(19) . .
O8PA O3W Cu2 79.9(17) . .
Cl3A O3W Cu2 151.8(19) . .
O6PA O3W Cu2 140.0(17) . .
O8P O3W Cu2 110.3(15) . .

loop_
_geom_bond_atom_site_label_1
_geom_bond_atom_site_label_2
_geom_bond_distance
_geom_bond_site_symmetry_2
Cu1 O3' 1.902(4) .
Cu1 O3' 1.902(4) 3
Cu1 O5' 2.172(7) .
Cu1 O5' 2.172(7) 3
Cu1 O1W 2.245(5) 2
Cu1 O1W 2.245(5) .
Cu2 O2' 1.890(4) .
Cu2 O2' 1.890(4) 2
Cu2 O3' 1.923(4) 2
Cu2 O3' 1.923(4) .
Cu2 O3W 2.79(3) .
Cu2 O8PA 2.8057(4) .
Cu2 Cu3 2.9066(14) .
Cu3 O2' 1.946(5) 2
Cu3 O2' 1.946(5) .
Cu3 O2W 1.954(6) 2
Cu3 O2W 1.954(6) .
Cu3 O6P 2.4758(3) .
Cu4 N3 2.036(5) 14_455
Cu4 N3 2.036(5) .
Cu4 N3 2.036(5) 8
Cu4 N3 2.036(5) 11_455
Cu4 O2 2.839(5) .
O1W Cu1 2.245(5) 2
O1W H1W 0.966(10) .
O1' C1' 1.417(10) .
O1' C4' 1.423(9) .
O2' C2' 1.399(8) .
O3' C3' 1.422(7) .
O5' C5' 1.449(13) .
C1' N1 1.507(8) .
C1' C2' 1.514(11) .
C1' H1'A 0.9800 .
C2' C3' 1.516(8) .
C2' H2'A 0.9800 .
C3' C4' 1.546(12) .
C3' H3'A 0.9800 .
C4' C5' 1.495(13) .
C4' H4'A 0.9800 .
C5' H5'A 0.9700 .
C5' H5'B 0.9700 .
N1 C6 1.340(10) .
N1 C2 1.365(9) .
C2 O2 1.271(8) .
C2 N3 1.336(8) .
N3 C4 1.354(9) .
C4 N4 1.308(10) .
C4 C5 1.377(12) .
N4 H4A 0.8600 .
N4 H4B 0.8600 .
C5 C6 1.385(12) .
C5 H5A 0.9300 .
C6 H6A 0.9300 .
Cl1 O2P 1.34(2) 11
Cl1 O2P 1.34(2) 14
Cl1 O2P 1.34(2) .
Cl1 O2P 1.34(2) 8
Cl1 O1P 1.390(18) 11
Cl1 O1P 1.390(18) 14
Cl1 O1P 1.390(18) 8
Cl1 O1P 1.390(18) .
O1P O1P 1.36(5) 8
O1P O2P 1.52(3) 14
O2P O2P 1.28(5) 14
O2P O1P 1.52(3) 14
Cl2 Cl2 0.989(14) 14
Cl2 O3P1 1.192(17) .
Cl2 O3P 1.254(15) 14
Cl2 O3P 1.378(19) .
Cl2 O4P 1.60(4) .
Cl2 O3P1 1.63(3) 14
O3P O3P 0.99(5) 14
O3P Cl2 1.254(15) 14
O3P1 Cl2 1.63(3) 14
Cl3 O8P 1.4174 .
Cl3 O7P 1.4206 .
Cl3 O5P 1.4228 .
Cl3 O6P 1.4256 .
Cl3 O8PA 1.9716 .
Cl3 Cl3A 2.3831 .
O5P O5P 1.5340 2_655
O8P O8PA 0.8822 .
O8P Cl3A 1.0570 .
O8P O3W 1.54(3) .
O8P O5PA 1.6707 .
O8P O7PA 1.8097 .
Cl3A O3W 1.25(3) .
Cl3A O6PA 1.4193 .
Cl3A O7PA 1.4194 .
Cl3A O5PA 1.4199 .
Cl3A O8PA 1.4226 .
O5PA O7PA 1.7436 2_655
O6PA O3W 1.42(3) .
O7PA O5PA 1.7436 2_655
O8PA O3W 1.04(3) .
